data_4078982
loop_
_publ_author_name
'Chen, Zhou'
'Wu, Jian'
'Chen, Yanmei'
'Li, Lei'
'Xia, Yuanzhi'
'Li, Yahong'
'Liu, Wei'
'Lei, Tao'
'Yang, Lijuan'
'Gao, Dandan'
'Li, Wu'

_publ_section_title
;
 Rapid Access to Substituted Piperazines via Ti(NMe2)4-Mediated C--C
 Bond-Making Reactions
;
_journal_issue 17
_journal_name_full Organometallics
_journal_page_first 6005
_journal_paper_doi 10.1021/om300022u
_journal_volume 31
_journal_year 2012
_chemical_formula_moiety 'C16 H31 N5 O Ti'
_chemical_formula_sum 'C16 H31 N5 O Ti'
_chemical_formula_weight 357.36
_chemical_name_systematic
; 
 ? 
;
_space_group_IT_number 61
_symmetry_cell_setting orthorhombic
_symmetry_space_group_name_Hall '-P 2ac 2ab'
_symmetry_space_group_name_H-M 'P b c a'
_atom_sites_solution_hydrogens geom
_atom_sites_solution_primary direct
_atom_sites_solution_secondary difmap
_audit_creation_method SHELXL-97
_cell_angle_alpha 90.00
_cell_angle_beta 90.00
_cell_angle_gamma 90.00
_cell_formula_units_Z 8
_cell_length_a 10.383(4)
_cell_length_b 15.316(5)
_cell_length_c 25.274(10)
_cell_measurement_reflns_used 964
_cell_measurement_temperature 296(2)
_cell_measurement_theta_max 16.17
_cell_measurement_theta_min 2.53
_cell_volume 4019(3)
_computing_cell_refinement 'Bruker SAINT'
_computing_data_collection 'Bruker APEX2'
_computing_data_reduction 'Bruker SAINT'
_computing_molecular_graphics 'Bruker SHELXTL'
_computing_publication_material 'Bruker SHELXTL'
_computing_structure_refinement 'SHELXL-97 (Sheldrick, 2008)'
_computing_structure_solution 'SHELXS-97 (Sheldrick, 2008)'
_diffrn_ambient_temperature 296(2)
_diffrn_measured_fraction_theta_full 0.719
_diffrn_measured_fraction_theta_max 0.719
_diffrn_measurement_device_type 'Bruker APEX-II CCD'
_diffrn_measurement_method '\f and \w scans'
_diffrn_radiation_monochromator graphite
_diffrn_radiation_source 'fine-focus sealed tube'
_diffrn_radiation_type MoK\a
_diffrn_radiation_wavelength 0.71073
_diffrn_reflns_av_R_equivalents 0.1044
_diffrn_reflns_av_sigmaI/netI 0.0968
_diffrn_reflns_limit_h_max 9
_diffrn_reflns_limit_h_min -11
_diffrn_reflns_limit_k_max 14
_diffrn_reflns_limit_k_min -12
_diffrn_reflns_limit_l_max 23
_diffrn_reflns_limit_l_min -20
_diffrn_reflns_number 9267
_diffrn_reflns_theta_full 24.00
_diffrn_reflns_theta_max 24.00
_diffrn_reflns_theta_min 2.50
_exptl_absorpt_coefficient_mu 0.437
_exptl_absorpt_correction_T_max 0.9255
_exptl_absorpt_correction_T_min 0.8987
_exptl_absorpt_correction_type multi-scan
_exptl_absorpt_process_details sadabs
_exptl_crystal_colour brown
_exptl_crystal_density_diffrn 1.181
_exptl_crystal_density_method 'not measured'
_exptl_crystal_description block
_exptl_crystal_F_000 1536
_exptl_crystal_size_max 0.25
_exptl_crystal_size_mid 0.23
_exptl_crystal_size_min 0.18
_refine_diff_density_max 0.233
_refine_diff_density_min -0.167
_refine_diff_density_rms 0.039
_refine_ls_extinction_method none
_refine_ls_goodness_of_fit_ref 0.974
_refine_ls_hydrogen_treatment constr
_refine_ls_matrix_type full
_refine_ls_number_parameters 214
_refine_ls_number_reflns 2265
_refine_ls_number_restraints 7
_refine_ls_restrained_S_all 0.977
_refine_ls_R_factor_all 0.1555
_refine_ls_R_factor_gt 0.0548
_refine_ls_shift/su_max 0.000
_refine_ls_shift/su_mean 0.000
_refine_ls_structure_factor_coef Fsqd
_refine_ls_weighting_details 'calc w=1/[\s^2^(Fo^2^)+(0.0426P)^2^+0.0000P] where P=(Fo^2^+2Fc^2^)/3'
_refine_ls_weighting_scheme calc
_refine_ls_wR_factor_gt 0.0906
_refine_ls_wR_factor_ref 0.1182
_reflns_number_gt 1022
_reflns_number_total 2265
_reflns_threshold_expression >2sigma(I)
_cod_data_source_file om300022u_si_003.cif
_cod_data_source_block 6
_cod_depositor_comments
;
The following automatic conversions were performed:

'_symmetry_cell_setting' value 'Orthorhombic' changed to
'orthorhombic' according to the built-in table from CIF Core
dictionary named 'cif_core.dic' version 2.4.1 from 2010-06-29.

Automatic conversion script
Id: cif_fix_values 1715 2011-07-08 13:25:40Z adriana 
;
_cod_original_cell_volume 4019(2)
_cod_database_code 4078982

loop_
_symmetry_equiv_pos_as_xyz
'x, y, z'
'-x+1/2, -y, z+1/2'
'-x, y+1/2, -z+1/2'
'x+1/2, -y+1/2, -z'
'-x, -y, -z'
'x-1/2, y, -z-1/2'
'x, -y-1/2, z-1/2'
'-x-1/2, y-1/2, z'

loop_
_atom_site_label
_atom_site_type_symbol
_atom_site_fract_x
_atom_site_fract_y
_atom_site_fract_z
_atom_site_U_iso_or_equiv
_atom_site_adp_type
_atom_site_occupancy
_atom_site_symmetry_multiplicity
_atom_site_calc_flag
_atom_site_refinement_flags
Ti Ti 0.23848(9) 0.07299(7) 0.40102(4) 0.0622(4) Uani 1 1 d .
N2 N 0.2452(5) 0.0833(3) 0.31258(16) 0.0631(14) Uani 1 1 d .
N4 N 0.2679(5) 0.0874(4) 0.47454(18) 0.0824(16) Uani 1 1 d .
N3 N 0.2295(4) -0.0485(3) 0.40022(15) 0.0596(13) Uani 1 1 d .
O1 O 0.3232(4) -0.0375(4) 0.2306(2) 0.119(2) Uani 1 1 d .
N5 N 0.0714(4) 0.1254(3) 0.3983(2) 0.0741(16) Uani 1 1 d .
C6 C 0.1569(5) 0.0406(5) 0.2751(3) 0.078(2) Uani 1 1 d .
H6A H 0.1453 0.0781 0.2446 0.094 Uiso 1 1 calc R
H6B H 0.0736 0.0332 0.2919 0.094 Uiso 1 1 calc R
N1 N 0.4103(5) 0.1371(3) 0.3827(3) 0.0648(16) Uani 1 1 d .
C4 C 0.5135(7) 0.1684(4) 0.4097(3) 0.083(2) Uani 1 1 d .
H4 H 0.5256 0.1633 0.4460 0.100 Uiso 1 1 calc R
C1 C 0.4310(6) 0.1598(4) 0.3309(3) 0.068(2) Uani 1 1 d .
C16 C 0.3492(6) -0.0959(4) 0.3934(2) 0.105(2) Uani 1 1 d .
H16A H 0.3634 -0.1328 0.4235 0.158 Uiso 1 1 calc R
H16B H 0.4191 -0.0552 0.3902 0.158 Uiso 1 1 calc R
H16C H 0.3442 -0.1310 0.3620 0.158 Uiso 1 1 calc R
C5 C 0.3385(7) 0.1277(4) 0.2944(2) 0.073(2) Uani 1 1 d .
H5 H 0.3460 0.1389 0.2583 0.088 Uiso 1 1 calc R
C15 C 0.1240(5) -0.1080(4) 0.4088(2) 0.094(2) Uani 1 1 d .
H15A H 0.1190 -0.1483 0.3798 0.140 Uiso 1 1 calc R
H15B H 0.0450 -0.0758 0.4112 0.140 Uiso 1 1 calc R
H15C H 0.1378 -0.1397 0.4411 0.140 Uiso 1 1 calc R
C7 C 0.2055(7) -0.0472(5) 0.2570(3) 0.088(2) Uani 1 1 d .
H7 H 0.2171 -0.0854 0.2877 0.106 Uiso 1 1 calc R
C14 C 0.0179(5) 0.1835(4) 0.3596(2) 0.092(2) Uani 1 1 d .
H14A H -0.0089 0.2366 0.3765 0.139 Uiso 1 1 calc R
H14B H -0.0549 0.1563 0.3430 0.139 Uiso 1 1 calc R
H14C H 0.0819 0.1965 0.3333 0.139 Uiso 1 1 calc R
C2 C 0.5449(7) 0.2042(4) 0.3259(3) 0.088(2) Uani 1 1 d .
H2 H 0.5796 0.2269 0.2949 0.106 Uiso 1 1 calc R
C12 C 0.3056(5) 0.0253(5) 0.5140(3) 0.114(3) Uani 1 1 d .
H12A H 0.3924 0.0370 0.5249 0.172 Uiso 1 1 calc R
H12B H 0.3006 -0.0326 0.4995 0.172 Uiso 1 1 calc R
H12C H 0.2491 0.0298 0.5439 0.172 Uiso 1 1 calc R
C9 C 0.1772(7) -0.0809(6) 0.1680(3) 0.141(3) Uani 1 1 d U
H9A H 0.1320 -0.0381 0.1467 0.169 Uiso 1 1 calc R
H9B H 0.1776 -0.1360 0.1491 0.169 Uiso 1 1 calc R
C3 C 0.5974(7) 0.2087(5) 0.3756(4) 0.093(3) Uani 1 1 d .
H3 H 0.6757 0.2343 0.3846 0.111 Uiso 1 1 calc R
C10 C 0.3071(6) -0.0524(6) 0.1778(4) 0.129(3) Uani 1 1 d .
H10A H 0.3672 -0.0968 0.1660 0.155 Uiso 1 1 calc R
H10B H 0.3242 0.0008 0.1581 0.155 Uiso 1 1 calc R
C11 C 0.2625(7) 0.1747(5) 0.4988(3) 0.157(3) Uani 1 1 d .
H11A H 0.2080 0.1730 0.5294 0.236 Uiso 1 1 calc R
H11B H 0.2285 0.2158 0.4737 0.236 Uiso 1 1 calc R
H11C H 0.3477 0.1924 0.5091 0.236 Uiso 1 1 calc R
C8 C 0.1156(6) -0.0908(5) 0.2175(3) 0.122(3) Uani 1 1 d U
H8A H 0.1040 -0.1520 0.2259 0.147 Uiso 1 1 calc R
H8B H 0.0320 -0.0624 0.2173 0.147 Uiso 1 1 calc R
C13 C -0.0201(7) 0.1159(5) 0.4413(3) 0.139(3) Uani 1 1 d .
H13A H -0.0266 0.1700 0.4603 0.208 Uiso 1 1 calc R
H13B H 0.0086 0.0708 0.4649 0.208 Uiso 1 1 calc R
H13C H -0.1030 0.1006 0.4272 0.208 Uiso 1 1 calc R

loop_
_atom_site_aniso_label
_atom_site_aniso_U_11
_atom_site_aniso_U_22
_atom_site_aniso_U_33
_atom_site_aniso_U_23
_atom_site_aniso_U_13
_atom_site_aniso_U_12
Ti 0.0697(7) 0.0600(8) 0.0570(8) -0.0010(6) 0.0045(6) -0.0012(7)
N2 0.056(3) 0.082(4) 0.051(4) 0.002(3) 0.006(3) -0.004(3)
N4 0.132(4) 0.070(5) 0.045(4) -0.001(3) -0.007(3) -0.016(4)
N3 0.061(3) 0.053(4) 0.065(3) -0.002(3) 0.002(3) -0.005(3)
O1 0.056(3) 0.192(6) 0.110(5) -0.069(4) -0.009(3) 0.003(3)
N5 0.074(3) 0.070(4) 0.078(4) -0.001(3) 0.014(3) 0.011(3)
C6 0.049(4) 0.104(7) 0.082(6) -0.012(5) -0.006(4) 0.002(4)
N1 0.071(4) 0.071(4) 0.053(5) -0.001(3) -0.011(3) -0.009(3)
C4 0.089(5) 0.073(5) 0.089(6) -0.005(5) -0.015(5) -0.010(4)
C1 0.055(5) 0.086(6) 0.063(6) -0.001(5) -0.002(5) -0.004(4)
C16 0.094(5) 0.095(6) 0.126(7) 0.009(5) 0.010(4) 0.018(4)
C5 0.083(5) 0.092(6) 0.046(5) 0.010(4) 0.012(4) 0.003(5)
C15 0.096(5) 0.081(6) 0.104(6) 0.004(5) 0.002(4) -0.015(4)
C7 0.088(5) 0.112(8) 0.065(6) -0.007(5) -0.005(4) -0.008(5)
C14 0.082(5) 0.077(6) 0.118(6) -0.006(5) -0.003(4) 0.006(4)
C2 0.086(6) 0.086(6) 0.093(7) -0.022(5) 0.022(5) -0.024(5)
C12 0.117(6) 0.160(8) 0.066(6) 0.017(5) -0.012(4) -0.041(5)
C9 0.100(6) 0.231(8) 0.092(6) -0.061(6) 0.002(4) -0.040(6)
C3 0.065(5) 0.088(7) 0.125(8) -0.022(5) -0.003(5) -0.017(4)
C10 0.093(6) 0.184(9) 0.111(7) -0.046(7) 0.022(5) -0.044(5)
C11 0.276(11) 0.108(8) 0.089(6) -0.032(6) 0.023(7) -0.032(8)
C8 0.095(5) 0.190(7) 0.082(6) -0.051(6) -0.005(4) -0.045(5)
C13 0.132(7) 0.141(8) 0.143(8) 0.021(6) 0.076(6) 0.034(5)

loop_
_atom_type_symbol
_atom_type_description
_atom_type_scat_dispersion_real
_atom_type_scat_dispersion_imag
_atom_type_scat_source
C C 0.0033 0.0016 'International Tables Vol C Tables 4.2.6.8 and 6.1.1.4'
H H 0.0000 0.0000 'International Tables Vol C Tables 4.2.6.8 and 6.1.1.4'
N N 0.0061 0.0033 'International Tables Vol C Tables 4.2.6.8 and 6.1.1.4'
O O 0.0106 0.0060 'International Tables Vol C Tables 4.2.6.8 and 6.1.1.4'
Ti Ti 0.2776 0.4457 'International Tables Vol C Tables 4.2.6.8 and 6.1.1.4'

loop_
_geom_angle_atom_site_label_1
_geom_angle_atom_site_label_2
_geom_angle_atom_site_label_3
_geom_angle
N3 Ti N4 97.8(2)
N3 Ti N5 111.9(2)
N4 Ti N5 97.6(2)
N3 Ti N1 120.67(19)
N4 Ti N1 91.4(2)
N5 Ti N1 124.7(2)
N3 Ti N2 93.50(18)
N4 Ti N2 164.6(2)
N5 Ti N2 87.9(2)
N1 Ti N2 73.7(2)
C5 N2 C6 118.7(5)
C5 N2 Ti 115.0(4)
C6 N2 Ti 126.2(4)
C12 N4 C11 108.9(5)
C12 N4 Ti 130.4(5)
C11 N4 Ti 120.5(5)
C15 N3 C16 110.6(5)
C15 N3 Ti 131.9(4)
C16 N3 Ti 117.3(4)
C10 O1 C7 109.9(5)
C14 N5 C13 108.7(5)
C14 N5 Ti 129.4(4)
C13 N5 Ti 121.7(5)
N2 C6 C7 112.5(5)
C4 N1 C1 105.5(6)
C4 N1 Ti 136.7(6)
C1 N1 Ti 117.7(5)
N1 C4 C3 110.1(7)
N1 C1 C2 110.5(6)
N1 C1 C5 115.3(7)
C2 C1 C5 134.0(9)
N2 C5 C1 117.7(6)
O1 C7 C6 110.0(6)
O1 C7 C8 105.7(5)
C6 C7 C8 112.7(6)
C1 C2 C3 106.4(7)
C8 C9 C10 107.8(7)
C4 C3 C2 107.5(7)
O1 C10 C9 109.5(6)
C9 C8 C7 104.8(6)

loop_
_geom_bond_atom_site_label_1
_geom_bond_atom_site_label_2
_geom_bond_distance
Ti N3 1.862(4)
Ti N4 1.896(5)
Ti N5 1.913(5)
Ti N1 2.088(5)
Ti N2 2.242(4)
N2 C5 1.270(6)
N2 C6 1.470(7)
N4 C12 1.433(7)
N4 C11 1.472(7)
N3 C15 1.442(6)
N3 C16 1.449(6)
O1 C10 1.366(7)
O1 C7 1.400(7)
N5 C14 1.435(6)
N5 C13 1.450(6)
C6 C7 1.508(8)
N1 C4 1.359(6)
N1 C1 1.369(7)
C4 C3 1.372(8)
C1 C2 1.370(7)
C1 C5 1.420(7)
C7 C8 1.522(7)
C2 C3 1.372(8)
C9 C8 1.412(8)
C9 C10 1.438(8)

loop_
_geom_torsion_atom_site_label_1
_geom_torsion_atom_site_label_2
_geom_torsion_atom_site_label_3
_geom_torsion_atom_site_label_4
_geom_torsion
N3 Ti N2 C5 -126.9(4)
N4 Ti N2 C5 10.0(10)
N5 Ti N2 C5 121.3(5)
N1 Ti N2 C5 -5.9(4)
N3 Ti N2 C6 50.0(5)
N4 Ti N2 C6 -173.1(8)
N5 Ti N2 C6 -61.8(5)
N1 Ti N2 C6 171.0(5)
N3 Ti N4 C12 14.6(5)
N5 Ti N4 C12 128.1(5)
N1 Ti N4 C12 -106.6(5)
N2 Ti N4 C12 -121.9(8)
N3 Ti N4 C11 -170.3(5)
N5 Ti N4 C11 -56.8(5)
N1 Ti N4 C11 68.5(5)
N2 Ti N4 C11 53.3(10)
N4 Ti N3 C15 86.8(5)
N5 Ti N3 C15 -14.6(5)
N1 Ti N3 C15 -176.8(5)
N2 Ti N3 C15 -103.8(5)
N4 Ti N3 C16 -88.3(4)
N5 Ti N3 C16 170.2(4)
N1 Ti N3 C16 8.0(5)
N2 Ti N3 C16 81.1(4)
N3 Ti N5 C14 -119.8(5)
N4 Ti N5 C14 138.7(6)
N1 Ti N5 C14 41.6(6)
N2 Ti N5 C14 -26.8(6)
N3 Ti N5 C13 66.0(5)
N4 Ti N5 C13 -35.5(5)
N1 Ti N5 C13 -132.6(5)
N2 Ti N5 C13 158.9(5)
C5 N2 C6 C7 84.9(7)
Ti N2 C6 C7 -91.9(6)
N3 Ti N1 C4 -92.5(6)
N4 Ti N1 C4 7.4(6)
N5 Ti N1 C4 107.7(6)
N2 Ti N1 C4 -176.7(6)
N3 Ti N1 C1 91.0(4)
N4 Ti N1 C1 -169.1(4)
N5 Ti N1 C1 -68.9(5)
N2 Ti N1 C1 6.7(4)
C1 N1 C4 C3 -0.7(7)
Ti N1 C4 C3 -177.5(5)
C4 N1 C1 C2 0.0(7)
Ti N1 C1 C2 177.5(4)
C4 N1 C1 C5 175.5(5)
Ti N1 C1 C5 -6.9(7)
C6 N2 C5 C1 -172.8(5)
Ti N2 C5 C1 4.3(7)
N1 C1 C5 N2 1.4(8)
C2 C1 C5 N2 175.6(7)
C10 O1 C7 C6 -109.1(7)
C10 O1 C7 C8 12.8(8)
N2 C6 C7 O1 -61.3(7)
N2 C6 C7 C8 -178.9(5)
N1 C1 C2 C3 0.7(8)
C5 C1 C2 C3 -173.7(7)
N1 C4 C3 C2 1.1(8)
C1 C2 C3 C4 -1.1(8)
C7 O1 C10 C9 -5.3(9)
C8 C9 C10 O1 -5.1(10)
C10 C9 C8 C7 12.4(10)
O1 C7 C8 C9 -15.4(9)
C6 C7 C8 C9 104.7(8)
